data_4517011
loop_
_publ_author_name
'Pigulski, Bart\/lomiej'
'Cichos, Jakub'
'Szafert, S\/lawomir'

_publ_section_title
;
 Polyynes as Precursors of Photoluminescent Solvent Polarity Probes
;
_journal_issue 8
_journal_name_full 'ACS Sustainable Chemistry &amp; Engineering'
_journal_page_first 7077
_journal_paper_doi 10.1021/acssuschemeng.7b01274
_journal_volume 5
_journal_year 2017
_chemical_formula_moiety 'C21 H18 N2 O2 S'
_chemical_formula_sum 'C21 H18 N2 O2 S'
_chemical_formula_weight 362.43
_space_group_crystal_system monoclinic
_space_group_IT_number 14
_space_group_name_Hall '-P 2ybc'
_space_group_name_H-M_alt 'P 1 21/c 1'
_atom_sites_solution_hydrogens geom
_audit_creation_method SHELXL-2014/7
_cell_angle_alpha 90
_cell_angle_beta 100.86(3)
_cell_angle_gamma 90
_cell_formula_units_Z 4
_cell_length_a 16.376(5)
_cell_length_b 5.782(2)
_cell_length_c 19.030(6)
_cell_measurement_reflns_used 363
_cell_measurement_temperature 100(2)
_cell_measurement_theta_max 63.0309
_cell_measurement_theta_min 2.3621
_cell_volume 1769.6(10)
_computing_structure_refinement 'SHELXL-2014/7 (Sheldrick, 2014)'
_diffrn_ambient_temperature 100(2)
_diffrn_detector_area_resol_mean 8.1956
_diffrn_measured_fraction_theta_full 0.969
_diffrn_measured_fraction_theta_max 0.969
_diffrn_measurement_device_type 'Xcalibur, Onyx'
_diffrn_measurement_method '/w scans'
_diffrn_radiation_type CuK\a
_diffrn_radiation_wavelength 1.54184
_diffrn_reflns_av_R_equivalents 0.1197
_diffrn_reflns_av_unetI/netI 0.4242
_diffrn_reflns_Laue_measured_fraction_full 0.969
_diffrn_reflns_Laue_measured_fraction_max 0.969
_diffrn_reflns_limit_h_max 16
_diffrn_reflns_limit_h_min -18
_diffrn_reflns_limit_k_max 6
_diffrn_reflns_limit_k_min -6
_diffrn_reflns_limit_l_max 21
_diffrn_reflns_limit_l_min -19
_diffrn_reflns_number 4811
_diffrn_reflns_point_group_measured_fraction_full 0.969
_diffrn_reflns_point_group_measured_fraction_max 0.969
_diffrn_reflns_theta_full 63.125
_diffrn_reflns_theta_max 63.125
_diffrn_reflns_theta_min 2.748
_exptl_absorpt_coefficient_mu 1.768
_exptl_absorpt_correction_T_max 0.948
_exptl_absorpt_correction_T_min 0.870
_exptl_absorpt_correction_type analytical
_exptl_absorpt_process_details
;
CrysAlisPro, Oxford Diffraction Ltd.,
Version 1.171.33.66 (release 28-04-2010 CrysAlis171 .NET)
(compiled Apr 28 2010,14:27:37)
Analytical numeric absorption correction using a multifaceted crystal
			model based on expressions derived by R.C. Clark & J.S. Reid.
(Clark, R. C. & Reid, J. S. (1995). Acta Cryst. A51, 887-897)
;
_exptl_crystal_colour red
_exptl_crystal_density_diffrn 1.360
_exptl_crystal_description plates
_exptl_crystal_F_000 760
_exptl_crystal_size_max 0.130
_exptl_crystal_size_mid 0.100
_exptl_crystal_size_min 0.030
_refine_diff_density_max 0.430
_refine_diff_density_min -0.305
_refine_diff_density_rms 0.081
_refine_ls_extinction_method none
_refine_ls_goodness_of_fit_ref 0.610
_refine_ls_hydrogen_treatment constr
_refine_ls_matrix_type full
_refine_ls_number_parameters 254
_refine_ls_number_reflns 2779
_refine_ls_number_restraints 69
_refine_ls_restrained_S_all 0.608
_refine_ls_R_factor_all 0.2546
_refine_ls_R_factor_gt 0.0860
_refine_ls_shift/su_max 0.000
_refine_ls_shift/su_mean 0.000
_refine_ls_structure_factor_coef Fsqd
_refine_ls_weighting_details 'w=1/[\s^2^(Fo^2^)+(0.0942P)^2^] where P=(Fo^2^+2Fc^2^)/3'
_refine_ls_weighting_scheme calc
_refine_ls_wR_factor_gt 0.1890
_refine_ls_wR_factor_ref 0.2242
_reflns_Friedel_coverage 0.000
_reflns_number_gt 549
_reflns_number_total 2779
_reflns_threshold_expression 'I > 2\s(I)'
_cod_data_source_file sc7b01274_si_002.cif
_cod_data_source_block T7
_cod_original_sg_symbol_H-M 'P 21/c'
_cod_database_code 4517011
_shelx_shelxl_version_number 2014/7
_shelx_space_group_comment
;
The symmetry employed for this shelxl refinement is uniquely defined
by the following loop, which should always be used as a source of
symmetry information in preference to the above space-group names.
They are only intended as comments.
;
_shelx_estimated_absorpt_t_min 0.803
_shelx_estimated_absorpt_t_max 0.949

loop_
_space_group_symop_operation_xyz
'x, y, z'
'-x, y+1/2, -z+1/2'
'-x, -y, -z'
'x, -y-1/2, z-1/2'

loop_
_atom_site_label
_atom_site_type_symbol
_atom_site_fract_x
_atom_site_fract_y
_atom_site_fract_z
_atom_site_U_iso_or_equiv
_atom_site_adp_type
_atom_site_occupancy
_atom_site_site_symmetry_order
_atom_site_calc_flag
_atom_site_refinement_flags_posn
_atom_site_refinement_flags_adp
_atom_site_refinement_flags_occupancy
_atom_site_disorder_assembly
_atom_site_disorder_group
S1 S -0.11661(16) 0.5990(5) 0.65255(15) 0.0660(10) Uani 1 1 d . . . . .
O1 O -0.4773(5) 0.8792(18) 0.8048(4) 0.086(3) Uani 1 1 d . . . . .
O2 O -0.4768(4) 0.5512(15) 0.8556(4) 0.084(3) Uani 1 1 d . . . . .
N1 N 0.1656(4) 0.7443(15) 0.5175(4) 0.049(2) Uani 1 1 d . . . . .
N2 N -0.4482(6) 0.687(2) 0.8186(6) 0.075(3) Uani 1 1 d . . . . .
C11 C 0.0297(6) 0.4599(16) 0.6138(5) 0.053(3) Uani 1 1 d . U . A 1
C1 C -0.3742(6) 0.626(2) 0.7902(6) 0.059(3) Uani 1 1 d . . . . .
C2 C -0.3363(6) 0.407(2) 0.8118(5) 0.057(3) Uani 1 1 d . . . . .
H2 H -0.3592 0.3041 0.8420 0.068 Uiso 1 1 calc R U . . .
C4 C -0.2345(6) 0.4898(18) 0.7364(6) 0.058(3) Uani 1 1 d . . . . .
C7 C -0.1599(5) 0.433(2) 0.7090(5) 0.058(3) Uani 1 1 d . . . . .
C8 C -0.1130(6) 0.2247(18) 0.7235(6) 0.057(3) Uani 1 1 d . . . . .
H8 H -0.1284 0.1030 0.7518 0.068 Uiso 1 1 calc R U . . .
C10 C -0.0366(5) 0.404(2) 0.6510(5) 0.053(3) Uani 1 1 d . U . . .
C16 C 0.3736(6) 0.5119(18) 0.5125(7) 0.078(4) Uani 1 1 d D . . . .
H16A H 0.4143 0.5652 0.5546 0.094 Uiso 0.5 1 calc R U P B 1
H16B H 0.3824 0.3442 0.5065 0.094 Uiso 0.5 1 calc R U P B 1
H16C H 0.4109 0.4703 0.5579 0.094 Uiso 0.5 1 calc R U P C 2
H16D H 0.3734 0.3821 0.4785 0.094 Uiso 0.5 1 calc R U P C 2
C19 C 0.2707(6) 0.9203(19) 0.4509(6) 0.064(3) Uani 1 1 d D . . . .
H19C H 0.2776 1.0674 0.4780 0.077 Uiso 0.5 1 calc R U P D 2
H19D H 0.2259 0.9448 0.4087 0.077 Uiso 0.5 1 calc R U P D 2
H19A H 0.2567 1.0771 0.4658 0.077 Uiso 0.5 1 calc R U P E 1
H19B H 0.2436 0.8974 0.4003 0.077 Uiso 0.5 1 calc R U P E 1
C20 C 0.2412(6) 0.7408(17) 0.4974(6) 0.050(3) Uani 1 1 d . . . . .
C13 C 0.1607(6) 0.5497(18) 0.5560(6) 0.055(3) Uani 1 1 d . U . . .
C5 C -0.2762(6) 0.7047(18) 0.7157(6) 0.062(3) Uani 1 1 d . . . . .
H5 H -0.2549 0.8063 0.6843 0.074 Uiso 1 1 calc R U . . .
C12 C 0.0912(6) 0.5028(15) 0.5905(6) 0.054(3) Uani 1 1 d . U . A 1
C6 C -0.3468(5) 0.7650(19) 0.7411(5) 0.058(3) Uani 1 1 d . . . . .
H6 H -0.3762 0.9022 0.7247 0.070 Uiso 1 1 calc R U . . .
C14 C 0.2352(5) 0.437(2) 0.5634(5) 0.061(3) Uani 1 1 d . . . . .
H14 H 0.2494 0.3003 0.5905 0.073 Uiso 1 1 calc R U . . .
C3 C -0.2649(6) 0.3531(19) 0.7867(6) 0.067(3) Uani 1 1 d . . . . .
H3 H -0.2350 0.2176 0.8041 0.080 Uiso 1 1 calc R U . . .
C9 C -0.0429(6) 0.2155(18) 0.6925(5) 0.054(3) Uani 1 1 d . . . . .
H9 H -0.0039 0.0922 0.6995 0.065 Uiso 1 1 calc R U . . .
C15 C 0.2862(6) 0.551(2) 0.5258(6) 0.060(3) Uani 1 1 d . . . . .
C21 C 0.1038(5) 0.9200(19) 0.5033(5) 0.064(3) Uani 1 1 d . . . . .
H21A H 0.1127 1.0331 0.5424 0.097 Uiso 1 1 calc R U . . .
H21B H 0.0486 0.8502 0.4996 0.097 Uiso 1 1 calc R U . . .
H21C H 0.1075 0.9976 0.4582 0.097 Uiso 1 1 calc R U . . .
C18' C 0.3503(12) 0.876(5) 0.4238(13) 0.060(7) Uani 0.5 1 d D U P F 2
H18A H 0.3787 1.0229 0.4171 0.073 Uiso 0.5 1 calc R U P F 2
H18B H 0.3387 0.7920 0.3776 0.073 Uiso 0.5 1 calc R U P F 2
C17 C 0.388(2) 0.636(4) 0.4482(12) 0.066(9) Uani 0.5 1 d D U P F 1
H17A H 0.3525 0.5722 0.4047 0.079 Uiso 0.5 1 calc R U P F 1
H17B H 0.4471 0.6214 0.4433 0.079 Uiso 0.5 1 calc R U P F 1
C17' C 0.4047(18) 0.726(5) 0.4824(14) 0.072(10) Uani 0.5 1 d D U P F 2
H17C H 0.4545 0.6799 0.4632 0.086 Uiso 0.5 1 calc R U P F 2
H17D H 0.4244 0.8296 0.5235 0.086 Uiso 0.5 1 calc R U P F 2
C18 C 0.3658(10) 0.894(4) 0.4593(14) 0.052(7) Uani 0.5 1 d D U P F 1
H18C H 0.3931 0.9455 0.5076 0.062 Uiso 0.5 1 calc R U P F 1
H18D H 0.3862 0.9918 0.4236 0.062 Uiso 0.5 1 calc R U P F 1

loop_
_atom_site_aniso_label
_atom_site_aniso_U_11
_atom_site_aniso_U_22
_atom_site_aniso_U_33
_atom_site_aniso_U_23
_atom_site_aniso_U_13
_atom_site_aniso_U_12
S1 0.0662(18) 0.0612(19) 0.083(2) 0.0042(19) 0.0447(17) 0.0036(16)
O1 0.075(6) 0.101(7) 0.089(7) 0.003(6) 0.038(5) 0.030(5)
O2 0.068(5) 0.115(7) 0.081(6) -0.020(6) 0.044(5) -0.008(5)
N1 0.039(5) 0.052(6) 0.062(7) 0.009(5) 0.023(5) 0.009(5)
N2 0.066(7) 0.095(10) 0.081(8) 0.010(7) 0.058(6) -0.008(6)
C11 0.051(5) 0.050(5) 0.066(6) -0.024(5) 0.033(5) 0.009(4)
C1 0.062(7) 0.068(9) 0.052(8) -0.003(7) 0.022(6) -0.021(7)
C2 0.060(7) 0.056(8) 0.064(8) 0.001(7) 0.037(6) -0.006(6)
C4 0.065(7) 0.042(7) 0.080(9) 0.004(6) 0.048(7) -0.016(5)
C7 0.055(7) 0.064(8) 0.063(8) 0.015(7) 0.031(6) -0.012(6)
C8 0.059(7) 0.042(7) 0.076(9) 0.005(6) 0.031(6) -0.002(6)
C10 0.048(6) 0.070(7) 0.044(7) 0.000(7) 0.017(5) 0.005(6)
C16 0.056(7) 0.064(8) 0.127(11) 0.007(8) 0.049(7) 0.005(5)
C19 0.062(7) 0.063(8) 0.076(9) -0.007(7) 0.038(7) -0.014(6)
C20 0.041(6) 0.030(6) 0.089(9) 0.007(6) 0.039(6) 0.006(5)
C13 0.055(6) 0.055(7) 0.062(7) 0.013(6) 0.030(6) 0.002(6)
C5 0.077(8) 0.033(7) 0.089(9) 0.000(6) 0.052(7) 0.007(6)
C12 0.052(5) 0.045(5) 0.072(6) -0.014(5) 0.034(5) 0.002(4)
C6 0.055(6) 0.067(8) 0.059(8) 0.010(7) 0.026(6) 0.001(6)
C14 0.039(6) 0.081(8) 0.070(8) -0.018(7) 0.029(6) 0.007(6)
C3 0.052(7) 0.070(9) 0.081(9) 0.001(7) 0.021(6) 0.006(6)
C9 0.064(7) 0.041(7) 0.063(8) 0.013(6) 0.024(6) 0.012(6)
C15 0.045(6) 0.083(9) 0.062(8) 0.000(7) 0.039(6) -0.006(6)
C21 0.048(6) 0.079(8) 0.073(8) 0.023(7) 0.027(6) 0.023(6)
C18' 0.066(10) 0.063(11) 0.063(14) -0.009(11) 0.039(10) -0.010(9)
C17 0.050(13) 0.108(19) 0.049(18) 0.026(16) 0.035(14) -0.010(13)
C17' 0.048(14) 0.12(2) 0.056(19) 0.025(17) 0.033(15) -0.017(14)
C18 0.065(10) 0.046(10) 0.054(13) 0.019(11) 0.036(10) -0.005(9)

loop_
_atom_type_symbol
_atom_type_description
_atom_type_scat_dispersion_real
_atom_type_scat_dispersion_imag
_atom_type_scat_source
C C 0.0181 0.0091 'International Tables Vol C Tables 4.2.6.8 and 6.1.1.4'
H H 0.0000 0.0000 'International Tables Vol C Tables 4.2.6.8 and 6.1.1.4'
N N 0.0311 0.0180 'International Tables Vol C Tables 4.2.6.8 and 6.1.1.4'
O O 0.0492 0.0322 'International Tables Vol C Tables 4.2.6.8 and 6.1.1.4'
S S 0.3331 0.5567 'International Tables Vol C Tables 4.2.6.8 and 6.1.1.4'

loop_
_geom_angle_atom_site_label_1
_geom_angle_atom_site_label_2
_geom_angle_atom_site_label_3
_geom_angle
C7 S1 C10 92.8(5)
C13 N1 C20 106.8(8)
C13 N1 C21 125.7(7)
C20 N1 C21 127.5(9)
O2 N2 O1 122.6(10)
O2 N2 C1 119.9(12)
O1 N2 C1 117.4(10)
C12 C11 C10 172.1(11)
C6 C1 C2 122.3(9)
C6 C1 N2 120.7(11)
C2 C1 N2 116.8(10)
C3 C2 C1 116.5(10)
C3 C2 H2 121.7
C1 C2 H2 121.7
C3 C4 C5 117.6(9)
C3 C4 C7 123.1(10)
C5 C4 C7 119.2(9)
C8 C7 C4 125.6(9)
C8 C7 S1 109.1(7)
C4 C7 S1 125.3(9)
C9 C8 C7 114.2(9)
C9 C8 H8 122.9
C7 C8 H8 122.9
C9 C10 C11 127.6(9)
C9 C10 S1 111.8(7)
C11 C10 S1 120.4(8)
C17 C16 C15 111.8(14)
C17' C16 C15 109.9(15)
C17 C16 H16A 109.3
C15 C16 H16A 109.3
C17 C16 H16B 109.3
C15 C16 H16B 109.3
H16A C16 H16B 107.9
C17' C16 H16C 109.7
C15 C16 H16C 109.7
C17' C16 H16D 109.7
C15 C16 H16D 109.7
H16C C16 H16D 108.2
C20 C19 C18' 118.5(13)
C20 C19 C18 107.5(12)
C20 C19 H19C 107.7
C18' C19 H19C 107.7
C20 C19 H19D 107.7
C18' C19 H19D 107.7
H19C C19 H19D 107.1
C20 C19 H19A 110.2
C18 C19 H19A 110.2
C20 C19 H19B 110.2
C18 C19 H19B 110.2
H19A C19 H19B 108.5
N1 C20 C15 110.5(9)
N1 C20 C19 124.5(9)
C15 C20 C19 125.0(8)
N1 C13 C14 108.0(8)
N1 C13 C12 122.3(8)
C14 C13 C12 129.0(10)
C6 C5 C4 120.6(10)
C6 C5 H5 119.7
C4 C5 H5 119.7
C11 C12 C13 174.6(11)
C1 C6 C5 119.6(10)
C1 C6 H6 120.2
C5 C6 H6 120.2
C13 C14 C15 109.8(10)
C13 C14 H14 125.1
C15 C14 H14 125.1
C2 C3 C4 122.9(11)
C2 C3 H3 118.6
C4 C3 H3 118.6
C10 C9 C8 112.0(9)
C10 C9 H9 124.0
C8 C9 H9 124.0
C14 C15 C20 104.8(8)
C14 C15 C16 134.7(11)
C20 C15 C16 120.6(9)
N1 C21 H21A 109.5
N1 C21 H21B 109.5
H21A C21 H21B 109.5
N1 C21 H21C 109.5
H21A C21 H21C 109.5
H21B C21 H21C 109.5
C19 C18' C17' 105.4(19)
C19 C18' H18A 110.7
C17' C18' H18A 110.7
C19 C18' H18B 110.7
C17' C18' H18B 110.7
H18A C18' H18B 108.8
C16 C17 C18 105.9(17)
C16 C17 H17A 110.6
C18 C17 H17A 110.6
C16 C17 H17B 110.6
C18 C17 H17B 110.6
H17A C17 H17B 108.7
C16 C17' C18' 123(2)
C16 C17' H17C 106.6
C18' C17' H17C 106.6
C16 C17' H17D 106.6
C18' C17' H17D 106.6
H17C C17' H17D 106.5
C19 C18 C17 110(2)
C19 C18 H18C 109.7
C17 C18 H18C 109.7
C19 C18 H18D 109.7
C17 C18 H18D 109.7
H18C C18 H18D 108.2

loop_
_geom_bond_atom_site_label_1
_geom_bond_atom_site_label_2
_geom_bond_distance
S1 C7 1.694(9)
S1 C10 1.732(10)
O1 N2 1.219(11)
O2 N2 1.207(10)
N1 C13 1.354(11)
N1 C20 1.363(10)
N1 C21 1.424(11)
N2 C1 1.460(13)
C11 C12 1.200(11)
C11 C10 1.440(12)
C1 C6 1.371(12)
C1 C2 1.436(14)
C2 C3 1.380(12)
C2 H2 0.9500
C4 C3 1.403(12)
C4 C5 1.437(12)
C4 C7 1.454(12)
C7 C8 1.424(13)
C8 C9 1.386(12)
C8 H8 0.9500
C10 C9 1.363(12)
C16 C17 1.475(17)
C16 C17' 1.491(18)
C16 C15 1.516(12)
C16 H16A 0.9900
C16 H16B 0.9900
C16 H16C 0.9900
C16 H16D 0.9900
C19 C20 1.502(12)
C19 C18' 1.511(16)
C19 C18 1.542(16)
C19 H19C 0.9900
C19 H19D 0.9900
C19 H19A 0.9900
C19 H19B 0.9900
C20 C15 1.373(13)
C13 C14 1.366(12)
C13 C12 1.442(12)
C5 C6 1.379(11)
C5 H5 0.9500
C6 H6 0.9500
C14 C15 1.368(12)
C14 H14 0.9500
C3 H3 0.9500
C9 H9 0.9500
C21 H21A 0.9800
C21 H21B 0.9800
C21 H21C 0.9800
C18' C17' 1.55(2)
C18' H18A 0.9900
C18' H18B 0.9900
C17 C18 1.56(2)
C17 H17A 0.9900
C17 H17B 0.9900
C17' H17C 0.9900
C17' H17D 0.9900
C18 H18C 0.9900
C18 H18D 0.9900

loop_
_geom_torsion_atom_site_label_1
_geom_torsion_atom_site_label_2
_geom_torsion_atom_site_label_3
_geom_torsion_atom_site_label_4
_geom_torsion
O2 N2 C1 C6 171.9(10)
O1 N2 C1 C6 -9.7(16)
O2 N2 C1 C2 -3.5(15)
O1 N2 C1 C2 174.8(11)
C6 C1 C2 C3 6.7(15)
N2 C1 C2 C3 -178.0(9)
C3 C4 C7 C8 6.4(17)
C5 C4 C7 C8 -178.6(10)
C3 C4 C7 S1 -175.8(8)
C5 C4 C7 S1 -0.8(15)
C10 S1 C7 C8 -2.1(8)
C10 S1 C7 C4 179.8(10)
C4 C7 C8 C9 -178.2(10)
S1 C7 C8 C9 3.7(12)
C7 S1 C10 C9 0.2(8)
C7 S1 C10 C11 -174.8(9)
C13 N1 C20 C15 -3.1(12)
C21 N1 C20 C15 175.2(10)
C13 N1 C20 C19 177.2(9)
C21 N1 C20 C19 -4.5(16)
C18' C19 C20 N1 -170.9(16)
C18 C19 C20 N1 163.6(13)
C18' C19 C20 C15 9(2)
C18 C19 C20 C15 -16.1(17)
C20 N1 C13 C14 4.2(12)
C21 N1 C13 C14 -174.1(9)
C20 N1 C13 C12 175.6(10)
C21 N1 C13 C12 -2.7(16)
C3 C4 C5 C6 -4.3(15)
C7 C4 C5 C6 -179.5(10)
C2 C1 C6 C5 -5.6(16)
N2 C1 C6 C5 179.2(10)
C4 C5 C6 C1 4.3(16)
N1 C13 C14 C15 -3.8(12)
C12 C13 C14 C15 -174.5(10)
C1 C2 C3 C4 -6.7(15)
C5 C4 C3 C2 5.7(15)
C7 C4 C3 C2 -179.3(10)
C11 C10 C9 C8 176.5(10)
S1 C10 C9 C8 1.9(12)
C7 C8 C9 C10 -3.6(14)
C13 C14 C15 C20 1.9(12)
C13 C14 C15 C16 -178.9(12)
N1 C20 C15 C14 0.8(13)
C19 C20 C15 C14 -179.6(9)
N1 C20 C15 C16 -178.6(10)
C19 C20 C15 C16 1.1(17)
C17 C16 C15 C14 159.3(17)
C17' C16 C15 C14 -165.7(16)
C17 C16 C15 C20 -21.6(19)
C17' C16 C15 C20 13.4(19)
C20 C19 C18' C17' -30(3)
C15 C16 C17 C18 54(2)
C15 C16 C17' C18' -42(3)
C19 C18' C17' C16 51(3)
C20 C19 C18 C17 50(2)
C16 C17 C18 C19 -72(3)
